data_4131303
loop_
_publ_author_name
'Adak, Laksmikanta'
'Kawamura, Shintaro'
'Toma, Gabriel'
'Takenaka, Toshio'
'Isozaki, Katsuhiro'
'Takaya, Hikaru'
'Orita, Akihiro'
'Li, Ho C.'
'Shing, Tony K. M.'
'Nakamura, Masaharu'

_publ_section_title
;
 Synthesis of Aryl C-Glycosides via Iron-Catalyzed Cross Coupling of
 Halosugars: Stereoselective Anomeric Arylation of Glycosyl Radicals.
;
_journal_issue 31
_journal_name_full 'Journal of the American Chemical Society'
_journal_page_first 10693
_journal_page_last 10701
_journal_paper_doi 10.1021/jacs.7b03867
_journal_volume 139
_journal_year 2017
_chemical_formula_sum 'C54 H88 Cl2 Fe P2 Si8'
_chemical_formula_weight 1150.65
_space_group_IT_number 33
_space_group_name_Hall 'P 2c -2n'
_space_group_name_H-M_alt 'P n a 21'
_symmetry_cell_setting orthorhombic
_symmetry_space_group_name_H-M 'P n a 21'
_atom_sites_solution_hydrogens geom
_atom_sites_solution_primary direct
_atom_sites_solution_secondary difmap
_audit_creation_method SHELXL-97
_cell_angle_alpha 90.00
_cell_angle_beta 90.00
_cell_angle_gamma 90.00
_cell_formula_units_Z 4
_cell_length_a 34.9141(3)
_cell_length_b 10.91530(10)
_cell_length_c 18.66070(10)
_cell_measurement_reflns_used 49370
_cell_measurement_temperature 100(2)
_cell_measurement_theta_max 27.33
_cell_measurement_theta_min 2.30
_cell_volume 7111.55(10)
_computing_structure_refinement 'SHELXL-97 (Sheldrick, 1997)'
_computing_structure_solution 'SHELXS-97 (Sheldrick, 1990)'
_diffrn_ambient_temperature 100(2)
_diffrn_detector_area_resol_mean 28.571
_diffrn_measured_fraction_theta_full 0.985
_diffrn_measured_fraction_theta_max 0.985
_diffrn_measurement_device_type 'Rigaku Saturn724+'
_diffrn_measurement_method 'Oscillation Photograph'
_diffrn_radiation_monochromator 'Si(111) Channel Cut'
_diffrn_radiation_source 'Synchrotron radiation SPring-8 BL38B1'
_diffrn_radiation_type Synchrotron
_diffrn_radiation_wavelength 0.70000
_diffrn_reflns_av_R_equivalents 0.0468
_diffrn_reflns_av_sigmaI/netI 0.0369
_diffrn_reflns_limit_h_max 45
_diffrn_reflns_limit_h_min -45
_diffrn_reflns_limit_k_max 14
_diffrn_reflns_limit_k_min -14
_diffrn_reflns_limit_l_max 23
_diffrn_reflns_limit_l_min -24
_diffrn_reflns_number 47961
_diffrn_reflns_theta_full 27.33
_diffrn_reflns_theta_max 27.33
_diffrn_reflns_theta_min 2.30
_exptl_absorpt_coefficient_mu 0.436
_exptl_crystal_colour colorless
_exptl_crystal_density_diffrn 1.075
_exptl_crystal_density_method 'not measured'
_exptl_crystal_description needle
_exptl_crystal_F_000 2456
_refine_diff_density_max 0.414
_refine_diff_density_min -0.527
_refine_diff_density_rms 0.053
_refine_ls_abs_structure_details 'Flack H D (1983), Acta Cryst. A39, 876-881'
_refine_ls_abs_structure_Flack 0.021(13)
_refine_ls_extinction_method none
_refine_ls_goodness_of_fit_ref 1.072
_refine_ls_hydrogen_treatment mixed
_refine_ls_matrix_type full
_refine_ls_number_parameters 748
_refine_ls_number_reflns 16082
_refine_ls_number_restraints 1
_refine_ls_restrained_S_all 1.072
_refine_ls_R_factor_all 0.0507
_refine_ls_R_factor_gt 0.0447
_refine_ls_shift/su_max 0.016
_refine_ls_shift/su_mean 0.000
_refine_ls_structure_factor_coef Fsqd
_refine_ls_weighting_details 'calc w=1/[\s^2^(Fo^2^)+(0.0372P)^2^+5.5656P] where P=(Fo^2^+2Fc^2^)/3'
_refine_ls_weighting_scheme calc
_refine_ls_wR_factor_gt 0.1023
_refine_ls_wR_factor_ref 0.1082
_reflns_number_gt 14942
_reflns_number_total 16082
_reflns_threshold_expression >2sigma(I)
_cod_data_source_file ja7b03867_si_002.cif
_cod_data_source_block ydkr
_cod_original_sg_symbol_H-M Pna21
_cod_database_code 4131303

loop_
_symmetry_equiv_pos_as_xyz
'x, y, z'
'-x, -y, z+1/2'
'-x+1/2, y+1/2, z+1/2'
'x+1/2, -y+1/2, z'

loop_
_atom_site_label
_atom_site_type_symbol
_atom_site_fract_x
_atom_site_fract_y
_atom_site_fract_z
_atom_site_U_iso_or_equiv
_atom_site_adp_type
_atom_site_occupancy
_atom_site_symmetry_multiplicity
_atom_site_calc_flag
_atom_site_refinement_flags
_atom_site_disorder_assembly
_atom_site_disorder_group
Si1 Si 0.56109(3) 0.27901(10) 0.50089(6) 0.0521(2) Uani 1 1 d . . .
Si2 Si 0.72506(3) 0.24886(11) 0.50680(5) 0.0533(2) Uani 1 1 d . . .
Si3 Si 0.5235(2) -0.1554(7) 0.2717(4) 0.0369(11) Uani 0.56(3) 1 d P A 5
Si4A Si 0.50090(5) 0.29847(12) 0.13705(7) 0.0450(4) Uani 0.692(3) 1 d P B 1
Si4B Si 0.51774(8) 0.2735(3) 0.0828(2) 0.0478(11) Uani 0.308(3) 1 d P B 2
Si5 Si 0.84088(3) 0.34597(11) 0.19363(6) 0.0585(3) Uani 1 1 d . . .
Si6 Si 0.81752(3) 0.21805(7) -0.09725(5) 0.03642(17) Uani 1 1 d . . .
Si7 Si 0.63435(3) 0.36384(9) -0.14705(5) 0.0501(2) Uani 1 1 d . . .
Si8 Si 0.59493(3) -0.11546(9) -0.04009(6) 0.0559(3) Uani 1 1 d . . .
C1 C 0.65578(8) 0.3128(2) 0.20934(16) 0.0313(5) Uani 1 1 d . B .
C2 C 0.64077(9) 0.4213(2) 0.23731(17) 0.0383(7) Uani 1 1 d . . .
H1 H 0.6248 0.4189 0.2785 0.046 Uiso 1 1 calc R . .
C3 C 0.64919(9) 0.5326(2) 0.20507(19) 0.0407(6) Uani 1 1 d . . .
H2 H 0.6386 0.6061 0.2238 0.049 Uiso 1 1 calc R . .
C4 C 0.67297(11) 0.5373(3) 0.14581(18) 0.0436(7) Uani 1 1 d . . .
H3 H 0.6787 0.6140 0.1242 0.052 Uiso 1 1 calc R . .
C5 C 0.68833(10) 0.4310(2) 0.11810(16) 0.0382(6) Uani 1 1 d . . .
H4 H 0.7050 0.4348 0.0780 0.046 Uiso 1 1 calc R . .
C6 C 0.67940(9) 0.3172(2) 0.14888(15) 0.0314(6) Uani 1 1 d . B .
C7 C 0.64348(9) 0.2032(2) 0.34595(16) 0.0333(6) Uani 1 1 d . B .
C8 C 0.60887(9) 0.2254(2) 0.38137(16) 0.0349(6) Uani 1 1 d . . .
H5 H 0.5855 0.2198 0.3555 0.042 Uiso 1 1 calc R . .
C9 C 0.60804(10) 0.2556(3) 0.45411(17) 0.0404(7) Uani 1 1 d . C .
C10 C 0.64299(10) 0.2638(3) 0.48975(16) 0.0420(7) Uani 1 1 d . . .
H6 H 0.6428 0.2857 0.5390 0.050 Uiso 1 1 calc R C .
C11 C 0.67817(10) 0.2416(3) 0.45694(16) 0.0406(7) Uani 1 1 d . C .
C12 C 0.67773(9) 0.2110(3) 0.38421(16) 0.0354(6) Uani 1 1 d . . .
H7 H 0.7012 0.1952 0.3603 0.042 Uiso 1 1 calc R C .
C13 C 0.52597(14) 0.3479(6) 0.4376(3) 0.0881(17) Uani 1 1 d . . .
H19 H 0.5010 0.3557 0.4613 0.132 Uiso 1 1 calc R . .
H20 H 0.5234 0.2952 0.3954 0.132 Uiso 1 1 calc R . .
H21 H 0.5350 0.4291 0.4228 0.132 Uiso 1 1 calc R . .
C14 C 0.54320(18) 0.1254(5) 0.5294(4) 0.101(2) Uani 1 1 d . . .
H22 H 0.5631 0.0833 0.5569 0.151 Uiso 1 1 calc R . .
H23 H 0.5367 0.0768 0.4869 0.151 Uiso 1 1 calc R . .
H24 H 0.5203 0.1355 0.5592 0.151 Uiso 1 1 calc R . .
C15 C 0.56801(15) 0.3787(5) 0.5804(2) 0.0788(14) Uani 1 1 d . . .
H25 H 0.5763 0.4603 0.5648 0.118 Uiso 1 1 calc R . .
H26 H 0.5876 0.3429 0.6117 0.118 Uiso 1 1 calc R . .
H27 H 0.5438 0.3856 0.6067 0.118 Uiso 1 1 calc R . .
C16 C 0.7177(3) 0.251(2) 0.6032(5) 0.199(13) Uani 0.700(16) 1 d P C 3
H88 H 0.7028 0.1793 0.6175 0.298 Uiso 0.700(16) 1 calc PR C 3
H89 H 0.7038 0.3258 0.6165 0.298 Uiso 0.700(16) 1 calc PR C 3
H90 H 0.7426 0.2502 0.6276 0.298 Uiso 0.700(16) 1 calc PR C 3
C17 C 0.7525(2) 0.1010(7) 0.4836(6) 0.081(3) Uani 0.700(16) 1 d P C 3
H91 H 0.7787 0.1066 0.5022 0.122 Uiso 0.700(16) 1 calc PR C 3
H92 H 0.7533 0.0906 0.4315 0.122 Uiso 0.700(16) 1 calc PR C 3
H93 H 0.7396 0.0307 0.5055 0.122 Uiso 0.700(16) 1 calc PR C 3
C18 C 0.7543(4) 0.3698(8) 0.4695(10) 0.131(7) Uani 0.700(16) 1 d P C 3
H94 H 0.7790 0.3721 0.4944 0.196 Uiso 0.700(16) 1 calc PR C 3
H95 H 0.7412 0.4486 0.4755 0.196 Uiso 0.700(16) 1 calc PR C 3
H96 H 0.7585 0.3543 0.4184 0.196 Uiso 0.700(16) 1 calc PR C 3
C19 C 0.59680(9) 0.1292(2) 0.22666(15) 0.0331(6) Uani 1 1 d . B .
C20 C 0.57390(11) 0.2071(3) 0.18740(19) 0.0488(9) Uani 1 1 d . . .
H8 H 0.5845 0.2782 0.1659 0.059 Uiso 0.692(3) 1 calc PR B 1
H9 H 0.5819 0.2901 0.1844 0.059 Uiso 0.308(3) 1 calc PR B 2
C21A C 0.5338(2) 0.1802(7) 0.1791(3) 0.0385(15) Uani 0.692(3) 1 d P B 1
C22 C 0.52124(9) 0.0680(3) 0.1968(2) 0.0478(8) Uani 1 1 d . . .
H10 H 0.4962 0.0439 0.1824 0.057 Uiso 0.692(3) 1 calc PR B 1
H11 H 0.4942 0.0594 0.1969 0.057 Uiso 0.308(3) 1 calc PR B 2
C23 C 0.54366(9) -0.0144(3) 0.23543(17) 0.0369(6) Uani 1 1 d . A .
C24 C 0.58130(8) 0.0189(2) 0.24986(16) 0.0334(6) Uani 1 1 d . . .
H12 H 0.5970 -0.0356 0.2765 0.040 Uiso 1 1 calc R B .
C25B C 0.5406(5) 0.1770(14) 0.1521(8) 0.036(3) Uani 0.308(3) 1 d P B 2
C26 C 0.5575(5) -0.2853(9) 0.2425(9) 0.077(4) Uani 0.56(3) 1 d P A 5
H106 H 0.5489 -0.3629 0.2634 0.116 Uiso 0.56(3) 1 calc PR A 5
H107 H 0.5835 -0.2672 0.2591 0.116 Uiso 0.56(3) 1 calc PR A 5
H108 H 0.5574 -0.2918 0.1901 0.116 Uiso 0.56(3) 1 calc PR A 5
C27 C 0.5255(4) -0.1618(14) 0.3740(6) 0.063(3) Uani 0.56(3) 1 d P A 5
H109 H 0.5518 -0.1459 0.3900 0.095 Uiso 0.56(3) 1 calc PR A 5
H110 H 0.5175 -0.2431 0.3904 0.095 Uiso 0.56(3) 1 calc PR A 5
H111 H 0.5084 -0.0996 0.3941 0.095 Uiso 0.56(3) 1 calc PR A 5
C28 C 0.4763(6) -0.1938(18) 0.2455(13) 0.071(6) Uani 0.56(3) 1 d P A 5
H112 H 0.4580 -0.1412 0.2709 0.107 Uiso 0.56(3) 1 calc PR A 5
H113 H 0.4712 -0.2797 0.2574 0.107 Uiso 0.56(3) 1 calc PR A 5
H114 H 0.4735 -0.1816 0.1937 0.107 Uiso 0.56(3) 1 calc PR A 5
C29A C 0.47983(16) 0.3892(4) 0.2118(3) 0.0531(13) Uani 0.692(3) 1 d P B 1
H46 H 0.4635 0.4540 0.1921 0.080 Uiso 0.692(3) 1 calc PR B 1
H47 H 0.5004 0.4260 0.2402 0.080 Uiso 0.692(3) 1 calc PR B 1
H48 H 0.4644 0.3353 0.2423 0.080 Uiso 0.692(3) 1 calc PR B 1
C30A C 0.5306(3) 0.3987(8) 0.0785(5) 0.075(3) Uani 0.692(3) 1 d P B 1
H30A H 0.5147 0.4647 0.0591 0.112 Uiso 0.692(3) 1 calc PR B 1
H30B H 0.5412 0.3501 0.0390 0.112 Uiso 0.692(3) 1 calc PR B 1
H30C H 0.5516 0.4340 0.1066 0.112 Uiso 0.692(3) 1 calc PR B 1
C31A C 0.4606(3) 0.2229(11) 0.0859(7) 0.059(2) Uani 0.692(3) 1 d P B 1
H31A H 0.4444 0.1765 0.1193 0.088 Uiso 0.692(3) 1 calc PR B 1
H31B H 0.4713 0.1671 0.0499 0.088 Uiso 0.692(3) 1 calc PR B 1
H31C H 0.4451 0.2857 0.0621 0.088 Uiso 0.692(3) 1 calc PR B 1
C30B C 0.5323(10) 0.4379(19) 0.098(2) 0.134(16) Uani 0.308(3) 1 d P B 2
H30D H 0.5573 0.4528 0.0762 0.201 Uiso 0.308(3) 1 calc PR B 2
H30E H 0.5339 0.4536 0.1500 0.201 Uiso 0.308(3) 1 calc PR B 2
H30F H 0.5132 0.4926 0.0769 0.201 Uiso 0.308(3) 1 calc PR B 2
C31B C 0.4700(8) 0.252(3) 0.0867(19) 0.078(9) Uani 0.308(3) 1 d P B 2
H31D H 0.4574 0.3035 0.0508 0.117 Uiso 0.308(3) 1 calc PR B 2
H31E H 0.4607 0.2737 0.1346 0.117 Uiso 0.308(3) 1 calc PR B 2
H31F H 0.4641 0.1656 0.0770 0.117 Uiso 0.308(3) 1 calc PR B 2
C32B C 0.5348(6) 0.227(3) -0.0041(11) 0.140(12) Uani 0.308(3) 1 d P B 2
H49 H 0.5223 0.2771 -0.0411 0.210 Uiso 0.308(3) 1 calc PR B 2
H50 H 0.5288 0.1408 -0.0119 0.210 Uiso 0.308(3) 1 calc PR B 2
H51 H 0.5626 0.2393 -0.0066 0.210 Uiso 0.308(3) 1 calc PR B 2
C33 C 0.74523(9) 0.2207(2) 0.08155(15) 0.0337(6) Uani 1 1 d . B .
C34 C 0.76982(10) 0.2650(3) 0.13437(16) 0.0399(7) Uani 1 1 d . . .
H13 H 0.7604 0.2741 0.1818 0.048 Uiso 1 1 calc R . .
C35 C 0.80746(10) 0.2962(3) 0.12017(18) 0.0439(7) Uani 1 1 d . . .
C36 C 0.82028(10) 0.2806(3) 0.05022(17) 0.0397(7) Uani 1 1 d . . .
H14 H 0.8460 0.3015 0.0393 0.048 Uiso 1 1 calc R . .
C37 C 0.79709(9) 0.2356(2) -0.00480(16) 0.0348(6) Uani 1 1 d . . .
C38 C 0.75923(8) 0.2058(2) 0.01203(15) 0.0306(5) Uani 1 1 d . . .
H15 H 0.7428 0.1749 -0.0243 0.037 Uiso 1 1 calc R . .
C39 C 0.81233(17) 0.3967(8) 0.2725(3) 0.114(2) Uani 1 1 d . . .
H52 H 0.8296 0.4263 0.3101 0.170 Uiso 1 1 calc R . .
H53 H 0.7973 0.3275 0.2908 0.170 Uiso 1 1 calc R . .
H54 H 0.7950 0.4629 0.2581 0.170 Uiso 1 1 calc R . .
C40 C 0.87070(15) 0.2112(5) 0.2165(3) 0.0815(15) Uani 1 1 d . . .
H55 H 0.8851 0.1852 0.1742 0.122 Uiso 1 1 calc R . .
H56 H 0.8542 0.1441 0.2326 0.122 Uiso 1 1 calc R . .
H57 H 0.8886 0.2331 0.2550 0.122 Uiso 1 1 calc R . .
C41 C 0.87168(15) 0.4730(4) 0.1604(3) 0.0750(13) Uani 1 1 d . . .
H58 H 0.8899 0.4968 0.1979 0.113 Uiso 1 1 calc R . .
H59 H 0.8556 0.5435 0.1479 0.113 Uiso 1 1 calc R . .
H60 H 0.8858 0.4457 0.1179 0.113 Uiso 1 1 calc R . .
C42 C 0.83960(11) 0.3668(3) -0.1225(2) 0.0519(8) Uani 1 1 d . . .
H61 H 0.8516 0.3594 -0.1698 0.078 Uiso 1 1 calc R . .
H62 H 0.8591 0.3890 -0.0870 0.078 Uiso 1 1 calc R . .
H63 H 0.8198 0.4304 -0.1239 0.078 Uiso 1 1 calc R . .
C43 C 0.85591(12) 0.0997(4) -0.0926(2) 0.0587(10) Uani 1 1 d . . .
H64 H 0.8717 0.1038 -0.1360 0.088 Uiso 1 1 calc R . .
H65 H 0.8443 0.0183 -0.0888 0.088 Uiso 1 1 calc R . .
H66 H 0.8720 0.1148 -0.0504 0.088 Uiso 1 1 calc R . .
C44 C 0.77924(12) 0.1762(4) -0.16201(19) 0.0534(9) Uani 1 1 d . . .
H67 H 0.7588 0.2377 -0.1603 0.080 Uiso 1 1 calc R . .
H68 H 0.7687 0.0958 -0.1494 0.080 Uiso 1 1 calc R . .
H69 H 0.7900 0.1729 -0.2105 0.080 Uiso 1 1 calc R . .
C45 C 0.66860(8) 0.1567(2) 0.02928(15) 0.0314(6) Uani 1 1 d . B .
C46 C 0.66498(9) 0.2485(3) -0.02239(16) 0.0352(6) Uani 1 1 d . . .
H16 H 0.6795 0.3216 -0.0175 0.042 Uiso 1 1 calc R . .
C47 C 0.64044(10) 0.2352(3) -0.08113(16) 0.0389(7) Uani 1 1 d . . .
C48 C 0.62008(10) 0.1254(3) -0.08666(18) 0.0435(7) Uani 1 1 d . . .
H17 H 0.6033 0.1148 -0.1262 0.052 Uiso 1 1 calc R . .
C49 C 0.62327(10) 0.0308(3) -0.03698(18) 0.0410(7) Uani 1 1 d . . .
C50 C 0.64771(9) 0.0490(2) 0.02102(16) 0.0341(6) Uani 1 1 d . . .
H18 H 0.6502 -0.0138 0.0559 0.041 Uiso 1 1 calc R . .
C51 C 0.67107(15) 0.4805(4) -0.1275(3) 0.0711(12) Uani 1 1 d . . .
H70 H 0.6678 0.5504 -0.1599 0.107 Uiso 1 1 calc R . .
H71 H 0.6966 0.4450 -0.1344 0.107 Uiso 1 1 calc R . .
H72 H 0.6684 0.5082 -0.0778 0.107 Uiso 1 1 calc R . .
C52 C 0.63926(17) 0.3021(5) -0.2396(2) 0.0812(14) Uani 1 1 d . . .
H73 H 0.6215 0.2335 -0.2461 0.122 Uiso 1 1 calc R . .
H74 H 0.6656 0.2735 -0.2471 0.122 Uiso 1 1 calc R . .
H75 H 0.6333 0.3667 -0.2743 0.122 Uiso 1 1 calc R . .
C53 C 0.58608(14) 0.4303(4) -0.1345(3) 0.0678(11) Uani 1 1 d . . .
H76 H 0.5845 0.4686 -0.0871 0.102 Uiso 1 1 calc R . .
H77 H 0.5668 0.3653 -0.1383 0.102 Uiso 1 1 calc R . .
H78 H 0.5814 0.4921 -0.1716 0.102 Uiso 1 1 calc R . .
C54 C 0.56467(14) -0.1181(4) -0.1222(3) 0.0813(15) Uani 1 1 d . . .
H79 H 0.5533 -0.1996 -0.1279 0.122 Uiso 1 1 calc R . .
H80 H 0.5805 -0.0993 -0.1642 0.122 Uiso 1 1 calc R . .
H81 H 0.5443 -0.0569 -0.1179 0.122 Uiso 1 1 calc R . .
C55 C 0.62867(17) -0.2463(4) -0.0413(4) 0.0948(19) Uani 1 1 d . . .
H82 H 0.6457 -0.2413 0.0003 0.142 Uiso 1 1 calc R . .
H83 H 0.6439 -0.2437 -0.0854 0.142 Uiso 1 1 calc R . .
H84 H 0.6142 -0.3233 -0.0396 0.142 Uiso 1 1 calc R . .
C56 C 0.5669(2) -0.1250(6) 0.0431(4) 0.121(3) Uani 1 1 d . . .
H85 H 0.5465 -0.0634 0.0422 0.181 Uiso 1 1 calc R . .
H86 H 0.5837 -0.1098 0.0842 0.181 Uiso 1 1 calc R . .
H87 H 0.5556 -0.2068 0.0473 0.181 Uiso 1 1 calc R . .
Cl1 Cl 0.74636(3) 0.03817(8) 0.26660(5) 0.05045(19) Uani 1 1 d . . .
Fe1 Fe 0.692892(12) 0.02247(3) 0.20401(2) 0.03234(9) Uani 1 1 d . B .
P1 P 0.64594(2) 0.16526(6) 0.25130(4) 0.02893(14) Uani 1 1 d . . .
P2 P 0.69770(2) 0.17548(6) 0.10935(4) 0.03002(14) Uani 1 1 d . . .
Cl2 Cl 0.66488(3) -0.15235(6) 0.17309(4) 0.04588(19) Uani 1 1 d . . .
C57 C 0.7136(6) 0.3797(19) 0.5825(10) 0.082(6) Uani 0.300(16) 1 d P C 4
H97 H 0.6900 0.3583 0.6080 0.123 Uiso 0.300(16) 1 calc PR C 4
H98 H 0.7103 0.4594 0.5590 0.123 Uiso 0.300(16) 1 calc PR C 4
H99 H 0.7349 0.3842 0.6166 0.123 Uiso 0.300(16) 1 calc PR C 4
C58 C 0.7340(12) 0.1188(16) 0.544(2) 0.16(2) Uani 0.300(16) 1 d P C 4
H100 H 0.7605 0.1180 0.5610 0.244 Uiso 0.300(16) 1 calc PR C 4
H101 H 0.7305 0.0532 0.5083 0.244 Uiso 0.300(16) 1 calc PR C 4
H102 H 0.7165 0.1059 0.5839 0.244 Uiso 0.300(16) 1 calc PR C 4
C59 C 0.7601(10) 0.333(4) 0.4542(15) 0.131(15) Uani 0.300(16) 1 d P C 4
H103 H 0.7830 0.3482 0.4834 0.196 Uiso 0.300(16) 1 calc PR C 4
H104 H 0.7491 0.4115 0.4391 0.196 Uiso 0.300(16) 1 calc PR C 4
H105 H 0.7672 0.2850 0.4119 0.196 Uiso 0.300(16) 1 calc PR C 4
C61 C 0.5405(10) -0.195(4) 0.3531(17) 0.167(18) Uani 0.44(3) 1 d P A 6
H115 H 0.5342 -0.2778 0.3695 0.250 Uiso 0.44(3) 1 calc PR A 6
H116 H 0.5268 -0.1348 0.3825 0.250 Uiso 0.44(3) 1 calc PR A 6
H117 H 0.5682 -0.1814 0.3575 0.250 Uiso 0.44(3) 1 calc PR A 6
C62 C 0.4711(6) -0.165(2) 0.2468(14) 0.057(5) Uani 0.44(3) 1 d P A 6
H118 H 0.4585 -0.2402 0.2628 0.086 Uiso 0.44(3) 1 calc PR A 6
H119 H 0.4660 -0.1523 0.1956 0.086 Uiso 0.44(3) 1 calc PR A 6
H120 H 0.4611 -0.0951 0.2741 0.086 Uiso 0.44(3) 1 calc PR A 6
C63 C 0.5431(6) -0.2907(12) 0.196(2) 0.115(11) Uani 0.44(3) 1 d P A 6
H121 H 0.5710 -0.2989 0.1989 0.173 Uiso 0.44(3) 1 calc PR A 6
H122 H 0.5359 -0.2632 0.1479 0.173 Uiso 0.44(3) 1 calc PR A 6
H123 H 0.5311 -0.3702 0.2058 0.173 Uiso 0.44(3) 1 calc PR A 6
Si9 Si 0.5267(3) -0.1783(11) 0.2623(7) 0.048(2) Uani 0.44(3) 1 d P A 6

loop_
_atom_site_aniso_label
_atom_site_aniso_U_11
_atom_site_aniso_U_22
_atom_site_aniso_U_33
_atom_site_aniso_U_23
_atom_site_aniso_U_13
_atom_site_aniso_U_12
Si1 0.0630(6) 0.0536(6) 0.0396(5) -0.0071(4) 0.0121(4) 0.0186(5)
Si2 0.0586(6) 0.0667(6) 0.0347(5) -0.0046(4) -0.0054(4) -0.0083(5)
Si3 0.0354(18) 0.032(2) 0.0432(15) -0.0052(15) 0.0063(12) -0.0036(15)
Si4A 0.0672(9) 0.0322(6) 0.0356(7) 0.0069(5) -0.0071(6) 0.0081(6)
Si4B 0.0317(15) 0.0383(16) 0.073(3) 0.0155(15) -0.0141(14) 0.0021(11)
Si5 0.0634(6) 0.0729(7) 0.0391(5) -0.0058(5) -0.0056(4) -0.0220(5)
Si6 0.0487(5) 0.0291(4) 0.0315(4) 0.0016(3) 0.0056(3) -0.0012(3)
Si7 0.0781(7) 0.0388(5) 0.0334(5) 0.0046(4) -0.0031(4) 0.0040(4)
Si8 0.0748(7) 0.0360(5) 0.0569(6) -0.0133(4) -0.0004(5) -0.0220(5)
C1 0.0471(15) 0.0168(10) 0.0302(14) -0.0044(10) -0.0011(12) -0.0019(10)
C2 0.0567(18) 0.0199(12) 0.0383(16) -0.0066(11) 0.0061(13) 0.0017(12)
C3 0.0640(18) 0.0158(10) 0.0423(16) -0.0073(12) 0.0007(15) 0.0030(11)
C4 0.071(2) 0.0215(13) 0.0388(17) 0.0002(11) -0.0004(15) -0.0052(13)
C5 0.0635(19) 0.0185(11) 0.0325(15) -0.0016(10) 0.0028(13) -0.0050(12)
C6 0.0502(16) 0.0164(11) 0.0276(13) -0.0029(9) -0.0009(11) -0.0015(11)
C7 0.0494(16) 0.0197(11) 0.0308(14) -0.0018(10) 0.0036(12) -0.0001(11)
C8 0.0493(16) 0.0246(12) 0.0309(14) -0.0026(10) 0.0033(12) 0.0064(11)
C9 0.0569(18) 0.0288(13) 0.0355(16) -0.0036(12) 0.0065(13) 0.0067(13)
C10 0.066(2) 0.0322(15) 0.0280(15) -0.0048(11) 0.0045(13) 0.0028(14)
C11 0.0584(19) 0.0352(15) 0.0283(15) -0.0023(12) 0.0026(13) 0.0030(13)
C12 0.0438(15) 0.0322(14) 0.0302(14) -0.0032(11) 0.0029(11) -0.0013(12)
C13 0.071(3) 0.140(5) 0.054(3) -0.007(3) 0.003(2) 0.037(3)
C14 0.102(4) 0.076(3) 0.123(5) -0.001(3) 0.068(4) -0.004(3)
C15 0.094(3) 0.087(3) 0.056(3) -0.026(2) 0.011(2) 0.033(3)
C16 0.083(6) 0.48(4) 0.033(4) -0.058(10) -0.007(4) 0.042(11)
C17 0.078(5) 0.054(4) 0.111(7) -0.009(4) -0.038(5) 0.024(3)
C18 0.086(8) 0.037(4) 0.27(2) 0.034(6) -0.072(10) -0.024(4)
C19 0.0476(15) 0.0199(11) 0.0317(14) -0.0049(10) 0.0000(11) 0.0030(11)
C20 0.069(2) 0.0199(12) 0.057(2) 0.0033(12) -0.0242(17) -0.0048(13)
C21A 0.069(4) 0.028(2) 0.018(3) 0.003(2) -0.004(3) 0.005(2)
C22 0.0475(16) 0.0301(13) 0.066(2) -0.0040(15) -0.0139(16) 0.0031(12)
C23 0.0412(15) 0.0303(13) 0.0393(16) -0.0016(12) 0.0077(12) 0.0042(11)
C24 0.0408(14) 0.0246(12) 0.0349(15) 0.0024(11) 0.0046(11) 0.0028(10)
C25B 0.055(8) 0.028(5) 0.026(8) 0.008(6) -0.018(6) -0.013(5)
C26 0.100(9) 0.021(3) 0.111(10) -0.006(5) 0.050(7) -0.015(4)
C27 0.082(8) 0.073(6) 0.036(5) 0.012(4) -0.014(4) -0.021(5)
C28 0.082(11) 0.042(6) 0.090(10) 0.009(5) -0.038(8) -0.022(6)
C29A 0.069(3) 0.035(2) 0.056(3) 0.003(2) -0.004(3) 0.018(2)
C30A 0.108(7) 0.061(6) 0.055(4) 0.034(4) 0.018(4) 0.027(5)
C31A 0.059(6) 0.068(6) 0.049(4) -0.009(4) -0.017(4) 0.009(5)
C30B 0.119(19) 0.033(10) 0.25(4) 0.042(15) -0.10(2) 0.002(10)
C31B 0.051(11) 0.100(19) 0.083(14) 0.036(13) -0.036(9) -0.028(9)
C32B 0.095(13) 0.23(3) 0.092(14) 0.096(17) 0.029(11) 0.105(16)
C33 0.0494(16) 0.0231(12) 0.0286(13) -0.0020(10) 0.0021(11) -0.0041(11)
C34 0.0560(18) 0.0360(15) 0.0278(14) -0.0034(11) 0.0029(12) -0.0071(13)
C35 0.0552(19) 0.0392(16) 0.0372(17) -0.0029(13) -0.0001(14) -0.0119(14)
C36 0.0484(17) 0.0354(15) 0.0353(16) -0.0011(12) 0.0015(12) -0.0049(13)
C37 0.0480(16) 0.0223(12) 0.0342(15) 0.0037(10) 0.0022(12) -0.0029(11)
C38 0.0466(15) 0.0202(11) 0.0249(13) 0.0002(9) 0.0011(11) -0.0014(10)
C39 0.100(4) 0.190(7) 0.051(3) -0.054(4) -0.008(3) -0.024(4)
C40 0.087(3) 0.091(3) 0.067(3) 0.027(3) -0.028(2) -0.024(3)
C41 0.087(3) 0.063(3) 0.074(3) -0.007(2) -0.019(2) -0.032(2)
C42 0.064(2) 0.0472(19) 0.0447(19) 0.0129(15) 0.0062(16) -0.0087(16)
C43 0.079(3) 0.0457(19) 0.052(2) -0.0095(17) 0.0037(19) 0.0159(18)
C44 0.066(2) 0.059(2) 0.0359(18) -0.0024(15) 0.0069(15) -0.0138(18)
C45 0.0443(15) 0.0199(11) 0.0299(14) 0.0009(10) 0.0057(11) -0.0021(10)
C46 0.0514(17) 0.0216(12) 0.0326(14) -0.0029(10) 0.0022(12) -0.0030(12)
C47 0.0575(18) 0.0294(14) 0.0299(15) -0.0019(11) -0.0004(12) -0.0006(13)
C48 0.0554(19) 0.0371(15) 0.0381(17) -0.0079(13) -0.0090(14) -0.0003(14)
C49 0.0551(18) 0.0273(13) 0.0406(17) -0.0072(12) -0.0005(14) -0.0074(13)
C50 0.0487(16) 0.0196(11) 0.0341(15) -0.0027(10) 0.0023(12) -0.0038(11)
C51 0.094(3) 0.051(2) 0.068(3) 0.027(2) 0.001(2) -0.012(2)
C52 0.133(4) 0.075(3) 0.036(2) 0.005(2) 0.004(2) 0.019(3)
C53 0.093(3) 0.047(2) 0.063(3) 0.0023(18) -0.017(2) 0.014(2)
C54 0.073(3) 0.065(3) 0.105(4) -0.017(3) -0.024(3) -0.023(2)
C55 0.127(5) 0.0291(18) 0.128(5) -0.007(2) -0.033(4) -0.018(2)
C56 0.151(6) 0.109(5) 0.102(5) -0.043(4) 0.048(4) -0.088(4)
Cl1 0.0549(5) 0.0528(4) 0.0437(4) 0.0037(4) -0.0029(4) 0.0086(4)
Fe1 0.0504(2) 0.01679(14) 0.02982(19) -0.00037(15) 0.00420(17) 0.00323(15)
P1 0.0441(4) 0.0156(3) 0.0270(3) -0.0013(2) 0.0023(3) 0.0006(2)
P2 0.0481(4) 0.0161(3) 0.0258(3) -0.0028(2) 0.0038(3) -0.0025(3)
Cl2 0.0804(6) 0.0148(2) 0.0424(4) -0.0007(3) 0.0058(4) -0.0029(3)
C57 0.111(14) 0.084(13) 0.051(9) -0.013(8) -0.032(9) -0.031(10)
C58 0.22(4) 0.034(8) 0.23(5) -0.002(14) -0.16(4) 0.016(13)
C59 0.069(14) 0.26(5) 0.061(13) 0.03(2) -0.004(10) -0.03(2)
C61 0.15(2) 0.22(3) 0.13(2) 0.14(2) -0.072(17) -0.14(2)
C62 0.036(5) 0.072(14) 0.064(8) 0.001(8) 0.014(5) -0.015(7)
C63 0.078(10) 0.024(4) 0.24(3) -0.008(10) 0.070(15) -0.001(5)
Si9 0.0372(16) 0.026(3) 0.082(5) 0.021(3) 0.021(2) 0.0021(18)

loop_
_atom_type_symbol
_atom_type_description
_atom_type_scat_dispersion_real
_atom_type_scat_dispersion_imag
_atom_type_scat_source
C C 0.0030 0.0020 'International Tables Vol C Tables 4.2.6.8 and 6.1.1.4'
H H 0.0000 0.0000 'International Tables Vol C Tables 4.2.6.8 and 6.1.1.4'
Si Si 0.0790 0.0690 'International Tables Vol C Tables 4.2.6.8 and 6.1.1.4'
P P 0.1000 0.0920 'International Tables Vol C Tables 4.2.6.8 and 6.1.1.4'
Cl Cl 0.1450 0.1540 'International Tables Vol C Tables 4.2.6.8 and 6.1.1.4'
Fe Fe 0.3440 0.8240 'International Tables Vol C Tables 4.2.6.8 and 6.1.1.4'

loop_
_geom_angle_atom_site_label_1
_geom_angle_atom_site_label_2
_geom_angle_atom_site_label_3
_geom_angle
C15 Si1 C13 110.9(2)
C15 Si1 C14 110.0(3)
C13 Si1 C14 108.8(3)
C15 Si1 C9 109.8(2)
C13 Si1 C9 109.60(19)
C14 Si1 C9 107.63(19)
C58 Si2 C18 134.4(16)
C58 Si2 C16 67.5(16)
C18 Si2 C16 116.7(9)
C58 Si2 C59 123(2)
C18 Si2 C59 16.9(15)
C16 Si2 C59 128.5(12)
C58 Si2 C11 110.1(9)
C18 Si2 C11 109.3(5)
C16 Si2 C11 111.5(3)
C59 Si2 C11 109.8(10)
C58 Si2 C17 42.2(19)
C18 Si2 C17 104.1(5)
C16 Si2 C17 107.8(7)
C59 Si2 C17 88.1(14)
C11 Si2 C17 106.7(3)
C58 Si2 C57 111.1(16)
C18 Si2 C57 82.3(8)
C16 Si2 C57 43.9(7)
C59 Si2 C57 98.7(14)
C11 Si2 C57 101.5(6)
C17 Si2 C57 146.8(6)
C28 Si3 C23 117.2(9)
C28 Si3 C26 108.8(8)
C23 Si3 C26 106.1(5)
C28 Si3 C27 107.6(9)
C23 Si3 C27 112.8(6)
C26 Si3 C27 103.5(9)
C29A Si4A C30A 110.3(3)
C29A Si4A C31A 108.4(4)
C30A Si4A C31A 112.0(6)
C29A Si4A C21A 106.9(2)
C30A Si4A C21A 107.8(4)
C31A Si4A C21A 111.2(5)
C31B Si4B C32B 109.1(15)
C31B Si4B C25B 108.5(13)
C32B Si4B C25B 109.1(7)
C31B Si4B C30B 113.2(16)
C32B Si4B C30B 108.4(16)
C25B Si4B C30B 108.5(11)
C40 Si5 C39 110.8(3)
C40 Si5 C41 110.1(2)
C39 Si5 C41 110.6(3)
C40 Si5 C35 106.7(2)
C39 Si5 C35 109.3(2)
C41 Si5 C35 109.32(18)
C42 Si6 C44 110.40(18)
C42 Si6 C43 108.61(19)
C44 Si6 C43 112.15(19)
C42 Si6 C37 107.53(15)
C44 Si6 C37 110.46(15)
C43 Si6 C37 107.53(16)
C51 Si7 C53 109.8(2)
C51 Si7 C52 111.7(2)
C53 Si7 C52 110.1(2)
C51 Si7 C47 107.94(17)
C53 Si7 C47 108.27(19)
C52 Si7 C47 109.05(18)
C56 Si8 C55 107.8(4)
C56 Si8 C54 113.1(3)
C55 Si8 C54 109.8(3)
C56 Si8 C49 107.59(19)
C55 Si8 C49 108.7(2)
C54 Si8 C49 109.72(19)
C2 C1 C6 119.6(2)
C2 C1 P1 121.2(2)
C6 C1 P1 119.23(19)
C3 C2 C1 120.1(3)
C3 C2 H1 120.0
C1 C2 H1 120.0
C4 C3 C2 120.4(3)
C4 C3 H2 119.8
C2 C3 H2 119.8
C5 C4 C3 120.1(3)
C5 C4 H3 119.9
C3 C4 H3 119.9
C4 C5 C6 120.3(3)
C4 C5 H4 119.8
C6 C5 H4 119.8
C1 C6 C5 119.5(2)
C1 C6 P2 120.13(19)
C5 C6 P2 120.4(2)
C12 C7 C8 119.2(3)
C12 C7 P1 118.1(2)
C8 C7 P1 122.7(2)
C9 C8 C7 121.2(3)
C9 C8 H5 119.4
C7 C8 H5 119.4
C10 C9 C8 117.4(3)
C10 C9 Si1 122.4(2)
C8 C9 Si1 120.2(3)
C9 C10 C11 123.5(3)
C9 C10 H6 118.3
C11 C10 H6 118.3
C10 C11 C12 117.3(3)
C10 C11 Si2 122.8(2)
C12 C11 Si2 119.9(3)
C7 C12 C11 121.4(3)
C7 C12 H7 119.3
C11 C12 H7 119.3
Si1 C13 H19 109.5
Si1 C13 H20 109.5
H19 C13 H20 109.5
Si1 C13 H21 109.5
H19 C13 H21 109.5
H20 C13 H21 109.5
Si1 C14 H22 109.5
Si1 C14 H23 109.5
H22 C14 H23 109.5
Si1 C14 H24 109.5
H22 C14 H24 109.5
H23 C14 H24 109.5
Si1 C15 H25 109.5
Si1 C15 H26 109.5
H25 C15 H26 109.5
Si1 C15 H27 109.5
H25 C15 H27 109.5
H26 C15 H27 109.5
Si2 C16 H88 109.5
Si2 C16 H89 109.5
Si2 C16 H90 109.5
Si2 C17 H91 109.5
Si2 C17 H92 109.5
Si2 C17 H93 109.5
Si2 C18 H94 109.5
Si2 C18 H95 109.5
Si2 C18 H96 109.5
C20 C19 C24 118.3(3)
C20 C19 P1 123.3(2)
C24 C19 P1 118.4(2)
C25B C20 C19 126.7(7)
C25B C20 C21A 22.8(6)
C19 C20 C21A 119.7(4)
C25B C20 H8 108.8
C19 C20 H8 120.1
C21A C20 H8 120.1
C25B C20 H9 116.6
C19 C20 H9 116.6
C21A C20 H9 118.4
H8 C20 H9 23.1
C22 C21A C20 118.5(6)
C22 C21A Si4A 121.7(6)
C20 C21A Si4A 119.6(5)
C21A C22 C23 122.2(5)
C21A C22 C25B 19.4(6)
C23 C22 C25B 120.7(7)
C21A C22 H10 118.9
C23 C22 H10 118.9
C25B C22 H10 116.5
C21A C22 H11 114.5
C23 C22 H11 119.6
C25B C22 H11 119.6
H10 C22 H11 19.8
C24 C23 C22 117.6(3)
C24 C23 Si3 120.9(3)
C22 C23 Si3 121.3(3)
C24 C23 Si9 118.5(4)
C22 C23 Si9 123.7(4)
Si3 C23 Si9 9.1(5)
C19 C24 C23 122.3(3)
C19 C24 H12 118.8
C23 C24 H12 118.8
C20 C25B C22 106.5(9)
C20 C25B Si4B 124.3(9)
C22 C25B Si4B 127.2(10)
Si4B C30B H30D 109.5
Si4B C30B H30E 109.5
H30D C30B H30E 109.5
Si4B C30B H30F 109.5
H30D C30B H30F 109.5
H30E C30B H30F 109.5
Si4B C31B H31D 109.5
Si4B C31B H31E 109.5
H31D C31B H31E 109.5
Si4B C31B H31F 109.5
H31D C31B H31F 109.5
H31E C31B H31F 109.5
Si4B C32B H49 109.5
Si4B C32B H50 109.5
H49 C32B H50 109.5
Si4B C32B H51 109.5
H49 C32B H51 109.5
H50 C32B H51 109.5
C34 C33 C38 118.8(3)
C34 C33 P2 117.2(2)
C38 C33 P2 123.8(2)
C35 C34 C33 122.4(3)
C35 C34 H13 118.8
C33 C34 H13 118.8
C34 C35 C36 117.1(3)
C34 C35 Si5 121.4(3)
C36 C35 Si5 121.3(3)
C35 C36 C37 123.1(3)
C35 C36 H14 118.4
C37 C36 H14 118.4
C36 C37 C38 117.7(3)
C36 C37 Si6 119.4(2)
C38 C37 Si6 122.8(2)
C33 C38 C37 120.9(3)
C33 C38 H15 119.6
C37 C38 H15 119.6
Si5 C39 H52 109.5
Si5 C39 H53 109.5
H52 C39 H53 109.5
Si5 C39 H54 109.5
H52 C39 H54 109.5
H53 C39 H54 109.5
Si5 C40 H55 109.5
Si5 C40 H56 109.5
H55 C40 H56 109.5
Si5 C40 H57 109.5
H55 C40 H57 109.5
H56 C40 H57 109.5
Si5 C41 H58 109.5
Si5 C41 H59 109.5
H58 C41 H59 109.5
Si5 C41 H60 109.5
H58 C41 H60 109.5
H59 C41 H60 109.5
Si6 C42 H61 109.5
Si6 C42 H62 109.5
H61 C42 H62 109.5
Si6 C42 H63 109.5
H61 C42 H63 109.5
H62 C42 H63 109.5
Si6 C43 H64 109.5
Si6 C43 H65 109.5
H64 C43 H65 109.5
Si6 C43 H66 109.5
H64 C43 H66 109.5
H65 C43 H66 109.5
Si6 C44 H67 109.5
Si6 C44 H68 109.5
H67 C44 H68 109.5
Si6 C44 H69 109.5
H67 C44 H69 109.5
H68 C44 H69 109.5
C50 C45 C46 118.8(3)
C50 C45 P2 118.6(2)
C46 C45 P2 122.5(2)
C45 C46 C47 121.5(3)
C45 C46 H16 119.2
C47 C46 H16 119.2
C48 C47 C46 117.3(3)
C48 C47 Si7 122.4(2)
C46 C47 Si7 120.4(2)
C49 C48 C47 123.1(3)
C49 C48 H17 118.4
C47 C48 H17 118.4
C48 C49 C50 117.4(3)
C48 C49 Si8 124.6(3)
C50 C49 Si8 117.9(2)
C45 C50 C49 121.9(3)
C45 C50 H18 119.1
C49 C50 H18 119.1
Si7 C51 H70 109.5
Si7 C51 H71 109.5
H70 C51 H71 109.5
Si7 C51 H72 109.5
H70 C51 H72 109.5
H71 C51 H72 109.5
Si7 C52 H73 109.5
Si7 C52 H74 109.5
H73 C52 H74 109.5
Si7 C52 H75 109.5
H73 C52 H75 109.5
H74 C52 H75 109.5
Si7 C53 H76 109.5
Si7 C53 H77 109.5
H76 C53 H77 109.5
Si7 C53 H78 109.5
H76 C53 H78 109.5
H77 C53 H78 109.5
Si8 C54 H79 109.5
Si8 C54 H80 109.5
H79 C54 H80 109.5
Si8 C54 H81 109.5
H79 C54 H81 109.5
H80 C54 H81 109.5
Si8 C55 H82 109.5
Si8 C55 H83 109.5
H82 C55 H83 109.5
Si8 C55 H84 109.5
H82 C55 H84 109.5
H83 C55 H84 109.5
Si8 C56 H85 109.5
Si8 C56 H86 109.5
H85 C56 H86 109.5
Si8 C56 H87 109.5
H85 C56 H87 109.5
H86 C56 H87 109.5
Cl1 Fe1 Cl2 125.19(4)
Cl1 Fe1 P1 109.19(3)
Cl2 Fe1 P1 110.41(3)
Cl1 Fe1 P2 105.78(3)
Cl2 Fe1 P2 115.53(3)
P1 Fe1 P2 82.53(3)
C7 P1 C19 104.51(14)
C7 P1 C1 103.03(12)
C19 P1 C1 105.07(13)
C7 P1 Fe1 122.12(10)
C19 P1 Fe1 113.96(9)
C1 P1 Fe1 106.48(9)
C33 P2 C45 107.93(13)
C33 P2 C6 101.85(13)
C45 P2 C6 103.40(13)
C33 P2 Fe1 117.29(10)
C45 P2 Fe1 118.68(9)
C6 P2 Fe1 105.27(9)
Si2 C57 H97 109.5
Si2 C57 H98 109.5
Si2 C57 H99 109.5
Si2 C58 H100 109.5
Si2 C58 H101 109.5
Si2 C58 H102 109.5
Si2 C59 H103 109.5
Si2 C59 H104 109.5
Si2 C59 H105 109.5
C61 Si9 C63 119.4(13)
C61 Si9 C23 104.9(9)
C63 Si9 C23 110.2(7)
C61 Si9 C62 114.7(13)
C63 Si9 C62 105.0(10)
C23 Si9 C62 101.1(10)

loop_
_geom_bond_atom_site_label_1
_geom_bond_atom_site_label_2
_geom_bond_distance
Si1 C15 1.856(4)
Si1 C13 1.861(5)
Si1 C14 1.866(5)
Si1 C9 1.875(3)
Si2 C58 1.61(2)
Si2 C18 1.808(12)
Si2 C16 1.818(9)
Si2 C59 1.82(3)
Si2 C11 1.885(4)
Si2 C17 1.926(8)
Si2 C57 2.048(18)
Si3 C28 1.77(2)
Si3 C23 1.824(8)
Si3 C26 1.927(16)
Si3 C27 1.911(14)
Si4A C29A 1.861(6)
Si4A C30A 1.862(8)
Si4A C31A 1.890(11)
Si4A C21A 1.898(8)
Si4B C31B 1.69(3)
Si4B C32B 1.80(2)
Si4B C25B 1.849(15)
Si4B C30B 1.89(2)
Si5 C40 1.852(5)
Si5 C39 1.862(6)
Si5 C41 1.861(4)
Si5 C35 1.880(3)
Si6 C42 1.858(3)
Si6 C44 1.859(4)
Si6 C43 1.864(4)
Si6 C37 1.877(3)
Si7 C51 1.844(5)
Si7 C53 1.849(5)
Si7 C52 1.862(5)
Si7 C47 1.878(3)
Si8 C56 1.838(6)
Si8 C55 1.852(5)
Si8 C54 1.862(5)
Si8 C49 1.879(3)
C1 C2 1.397(4)
C1 C6 1.398(4)
C1 P1 1.823(3)
C2 C3 1.387(4)
C2 H1 0.9500
C3 C4 1.384(5)
C3 H2 0.9500
C4 C5 1.379(4)
C4 H3 0.9500
C5 C6 1.404(4)
C5 H4 0.9500
C6 P2 1.829(3)
C7 C12 1.395(4)
C7 C8 1.398(4)
C7 P1 1.816(3)
C8 C9 1.397(4)
C8 H5 0.9500
C9 C10 1.393(5)
C10 C11 1.393(5)
C10 H6 0.9500
C11 C12 1.398(4)
C12 H7 0.9500
C13 H19 0.9800
C13 H20 0.9800
C13 H21 0.9800
C14 H22 0.9800
C14 H23 0.9800
C14 H24 0.9800
C15 H25 0.9800
C15 H26 0.9800
C15 H27 0.9800
C16 H88 0.9800
C16 H89 0.9800
C16 H90 0.9800
C17 H91 0.9800
C17 H92 0.9800
C17 H93 0.9800
C18 H94 0.9800
C18 H95 0.9800
C18 H96 0.9800
C19 C20 1.377(4)
C19 C24 1.389(4)
C19 P1 1.819(3)
C20 C25B 1.376(16)
C20 C21A 1.440(9)
C20 H8 0.9500
C20 H9 0.9500
C21A C22 1.341(8)
C22 C23 1.393(4)
C22 C25B 1.603(14)
C22 H10 0.9500
C22 H11 0.9500
C23 C24 1.390(4)
C23 Si9 1.950(10)
C24 H12 0.9500
C26 H106 0.9800
C26 H107 0.9800
C26 H108 0.9800
C27 H109 0.9800
C27 H110 0.9800
C27 H111 0.9800
C28 H112 0.9800
C28 H113 0.9800
C28 H114 0.9800
C29A H46 0.9800
C29A H47 0.9800
C29A H48 0.9800
C30A H30A 0.9800
C30A H30B 0.9800
C30A H30C 0.9800
C31A H31A 0.9800
C31A H31B 0.9800
C31A H31C 0.9800
C30B H30D 0.9800
C30B H30E 0.9800
C30B H30F 0.9800
C31B H31D 0.9800
C31B H31E 0.9800
C31B H31F 0.9800
C32B H49 0.9800
C32B H50 0.9800
C32B H51 0.9800
C33 C34 1.394(4)
C33 C38 1.396(4)
C33 P2 1.808(3)
C34 C35 1.383(5)
C34 H13 0.9500
C35 C36 1.390(5)
C36 C37 1.397(4)
C36 H14 0.9500
C37 C38 1.397(4)
C38 H15 0.9500
C39 H52 0.9800
C39 H53 0.9800
C39 H54 0.9800
C40 H55 0.9800
C40 H56 0.9800
C40 H57 0.9800
C41 H58 0.9800
C41 H59 0.9800
C41 H60 0.9800
C42 H61 0.9800
C42 H62 0.9800
C42 H63 0.9800
C43 H64 0.9800
C43 H65 0.9800
C43 H66 0.9800
C44 H67 0.9800
C44 H68 0.9800
C44 H69 0.9800
C45 C50 1.392(4)
C45 C46 1.396(4)
C45 P2 1.818(3)
C46 C47 1.399(4)
C46 H16 0.9500
C47 C48 1.397(4)
C48 C49 1.392(5)
C48 H17 0.9500
C49 C50 1.393(4)
C50 H18 0.9500
C51 H70 0.9800
C51 H71 0.9800
C51 H72 0.9800
C52 H73 0.9800
C52 H74 0.9800
C52 H75 0.9800
C53 H76 0.9800
C53 H77 0.9800
C53 H78 0.9800
C54 H79 0.9800
C54 H80 0.9800
C54 H81 0.9800
C55 H82 0.9800
C55 H83 0.9800
C55 H84 0.9800
C56 H85 0.9800
C56 H86 0.9800
C56 H87 0.9800
Cl1 Fe1 2.2089(10)
Fe1 Cl2 2.2205(8)
Fe1 P1 2.4280(8)
Fe1 P2 2.4367(8)
C57 H97 0.9800
C57 H98 0.9800
C57 H99 0.9800
C58 H100 0.9800
C58 H101 0.9800
C58 H102 0.9800
C59 H103 0.9800
C59 H104 0.9800
C59 H105 0.9800
C61 Si9 1.77(2)
C61 H115 0.9800
C61 H116 0.9800
C61 H117 0.9800
C62 Si9 1.97(3)
C62 H118 0.9800
C62 H119 0.9800
C62 H120 0.9800
C63 Si9 1.83(2)
C63 H121 0.9800
C63 H122 0.9800
C63 H123 0.9800

loop_
_geom_torsion_atom_site_label_1
_geom_torsion_atom_site_label_2
_geom_torsion_atom_site_label_3
_geom_torsion_atom_site_label_4
_geom_torsion
C6 C1 C2 C3 0.2(5)
P1 C1 C2 C3 178.9(3)
C1 C2 C3 C4 -1.1(5)
C2 C3 C4 C5 0.3(5)
C3 C4 C5 C6 1.2(5)
C2 C1 C6 C5 1.3(4)
P1 C1 C6 C5 -177.4(2)
C2 C1 C6 P2 -177.5(2)
P1 C1 C6 P2 3.8(3)
C4 C5 C6 C1 -2.1(5)
C4 C5 C6 P2 176.7(3)
C12 C7 C8 C9 0.2(4)
P1 C7 C8 C9 -179.3(2)
C7 C8 C9 C10 0.6(4)
C7 C8 C9 Si1 -177.7(2)
C15 Si1 C9 C10 26.0(3)
C13 Si1 C9 C10 148.0(3)
C14 Si1 C9 C10 -93.8(4)
C15 Si1 C9 C8 -155.9(3)
C13 Si1 C9 C8 -33.9(3)
C14 Si1 C9 C8 84.4(4)
C8 C9 C10 C11 -1.1(5)
Si1 C9 C10 C11 177.1(3)
C9 C10 C11 C12 0.7(5)
C9 C10 C11 Si2 -178.2(3)
C58 Si2 C11 C10 87(2)
C18 Si2 C11 C10 -117.0(6)
C16 Si2 C11 C10 13.6(9)
C59 Si2 C11 C10 -134.9(15)
C17 Si2 C11 C10 131.0(4)
C57 Si2 C11 C10 -31.2(7)
C58 Si2 C11 C12 -92(2)
C18 Si2 C11 C12 64.0(6)
C16 Si2 C11 C12 -165.4(9)
C59 Si2 C11 C12 46.1(15)
C17 Si2 C11 C12 -48.0(4)
C57 Si2 C11 C12 149.8(7)
C8 C7 C12 C11 -0.6(4)
P1 C7 C12 C11 179.0(2)
C10 C11 C12 C7 0.1(4)
Si2 C11 C12 C7 179.1(2)
C24 C19 C20 C25B -18.3(10)
P1 C19 C20 C25B 163.1(9)
C24 C19 C20 C21A 7.7(5)
P1 C19 C20 C21A -170.8(3)
C25B C20 C21A C22 101(2)
C19 C20 C21A C22 -13.8(7)
C25B C20 C21A Si4A -74(2)
C19 C20 C21A Si4A 171.0(3)
C29A Si4A C21A C22 91.4(5)
C30A Si4A C21A C22 -150.0(5)
C31A Si4A C21A C22 -26.8(7)
C29A Si4A C21A C20 -93.6(4)
C30A Si4A C21A C20 25.0(6)
C31A Si4A C21A C20 148.2(5)
C20 C21A C22 C23 12.9(7)
Si4A C21A C22 C23 -172.1(3)
C20 C21A C22 C25B -79(3)
Si4A C21A C22 C25B 96(3)
C21A C22 C23 C24 -5.9(6)
C25B C22 C23 C24 16.9(8)
C21A C22 C23 Si3 169.6(5)
C25B C22 C23 Si3 -167.7(7)
C21A C22 C23 Si9 180.0(7)
C25B C22 C23 Si9 -157.2(8)
C28 Si3 C23 C24 -176.2(10)
C26 Si3 C23 C24 -54.5(7)
C27 Si3 C23 C24 58.1(7)
C28 Si3 C23 C22 8.5(11)
C26 Si3 C23 C22 130.2(8)
C27 Si3 C23 C22 -117.2(6)
C28 Si3 C23 Si9 -99(3)
C26 Si3 C23 Si9 22(3)
C27 Si3 C23 Si9 135(4)
C20 C19 C24 C23 -0.7(4)
P1 C19 C24 C23 178.0(2)
C22 C23 C24 C19 -0.6(5)
Si3 C23 C24 C19 -176.0(3)
Si9 C23 C24 C19 173.9(5)
C19 C20 C25B C22 30.9(14)
C21A C20 C25B C22 -48.9(16)
C19 C20 C25B Si4B -164.1(7)
C21A C20 C25B Si4B 116(3)
C21A C22 C25B C20 70(2)
C23 C22 C25B C20 -29.9(13)
C21A C22 C25B Si4B -94(3)
C23 C22 C25B Si4B 165.6(8)
C31B Si4B C25B C20 -148.7(17)
C32B Si4B C25B C20 92.5(16)
C30B Si4B C25B C20 -25.4(19)
C31B Si4B C25B C22 13.1(18)
C32B Si4B C25B C22 -105.7(15)
C30B Si4B C25B C22 136.4(17)
C38 C33 C34 C35 0.9(5)
P2 C33 C34 C35 176.5(3)
C33 C34 C35 C36 -0.6(5)
C33 C34 C35 Si5 -176.0(2)
C40 Si5 C35 C34 100.2(3)
C39 Si5 C35 C34 -19.6(4)
C41 Si5 C35 C34 -140.8(3)
C40 Si5 C35 C36 -75.0(3)
C39 Si5 C35 C36 165.2(4)
C41 Si5 C35 C36 44.0(4)
C34 C35 C36 C37 0.0(5)
Si5 C35 C36 C37 175.4(2)
C35 C36 C37 C38 0.2(5)
C35 C36 C37 Si6 -179.9(3)
C42 Si6 C37 C36 -52.2(3)
C44 Si6 C37 C36 -172.7(2)
C43 Si6 C37 C36 64.6(3)
C42 Si6 C37 C38 127.7(3)
C44 Si6 C37 C38 7.2(3)
C43 Si6 C37 C38 -115.5(3)
C34 C33 C38 C37 -0.6(4)
P2 C33 C38 C37 -175.9(2)
C36 C37 C38 C33 0.1(4)
Si6 C37 C38 C33 -179.8(2)
C50 C45 C46 C47 1.2(4)
P2 C45 C46 C47 -175.6(2)
C45 C46 C47 C48 -1.0(5)
C45 C46 C47 Si7 176.8(2)
C51 Si7 C47 C48 -172.1(3)
C53 Si7 C47 C48 69.1(3)
C52 Si7 C47 C48 -50.6(4)
C51 Si7 C47 C46 10.2(3)
C53 Si7 C47 C46 -108.5(3)
C52 Si7 C47 C46 131.7(3)
C46 C47 C48 C49 0.0(5)
Si7 C47 C48 C49 -177.8(3)
C47 C48 C49 C50 0.8(5)
C47 C48 C49 Si8 177.3(3)
C56 Si8 C49 C48 -119.8(4)
C55 Si8 C49 C48 123.7(4)
C54 Si8 C49 C48 3.6(4)
C56 Si8 C49 C50 56.6(4)
C55 Si8 C49 C50 -59.9(4)
C54 Si8 C49 C50 -180.0(3)
C46 C45 C50 C49 -0.3(4)
P2 C45 C50 C49 176.6(2)
C48 C49 C50 C45 -0.6(5)
Si8 C49 C50 C45 -177.3(2)
C12 C7 P1 C19 167.2(2)
C8 C7 P1 C19 -13.2(3)
C12 C7 P1 C1 -83.2(2)
C8 C7 P1 C1 96.4(2)
C12 C7 P1 Fe1 36.1(3)
C8 C7 P1 Fe1 -144.37(19)
C20 C19 P1 C7 105.2(3)
C24 C19 P1 C7 -73.4(2)
C20 C19 P1 C1 -2.9(3)
C24 C19 P1 C1 178.5(2)
C20 C19 P1 Fe1 -119.1(3)
C24 C19 P1 Fe1 62.3(2)
C2 C1 P1 C7 -34.0(3)
C6 C1 P1 C7 144.8(2)
C2 C1 P1 C19 75.2(3)
C6 C1 P1 C19 -106.0(2)
C2 C1 P1 Fe1 -163.6(2)
C6 C1 P1 Fe1 15.2(2)
Cl1 Fe1 P1 C7 -33.54(11)
Cl2 Fe1 P1 C7 107.77(11)
P2 Fe1 P1 C7 -137.71(11)
Cl1 Fe1 P1 C19 -160.60(10)
Cl2 Fe1 P1 C19 -19.29(11)
P2 Fe1 P1 C19 95.23(11)
Cl1 Fe1 P1 C1 84.05(10)
Cl2 Fe1 P1 C1 -134.64(10)
P2 Fe1 P1 C1 -20.12(10)
C34 C33 P2 C45 166.8(2)
C38 C33 P2 C45 -17.9(3)
C34 C33 P2 C6 58.3(3)
C38 C33 P2 C6 -126.3(2)
C34 C33 P2 Fe1 -56.0(2)
C38 C33 P2 Fe1 119.4(2)
C50 C45 P2 C33 129.6(2)
C46 C45 P2 C33 -53.6(3)
C50 C45 P2 C6 -123.0(2)
C46 C45 P2 C6 53.8(3)
C50 C45 P2 Fe1 -6.9(3)
C46 C45 P2 Fe1 169.8(2)
C1 C6 P2 C33 -143.4(2)
C5 C6 P2 C33 37.8(3)
C1 C6 P2 C45 104.7(2)
C5 C6 P2 C45 -74.1(3)
C1 C6 P2 Fe1 -20.5(3)
C5 C6 P2 Fe1 160.7(2)
Cl1 Fe1 P2 C33 25.77(11)
Cl2 Fe1 P2 C33 -117.23(11)
P1 Fe1 P2 C33 133.67(10)
Cl1 Fe1 P2 C45 158.39(11)
Cl2 Fe1 P2 C45 15.38(11)
P1 Fe1 P2 C45 -93.71(11)
Cl1 Fe1 P2 C6 -86.58(10)
Cl2 Fe1 P2 C6 130.41(10)
P1 Fe1 P2 C6 21.32(10)
C24 C23 Si9 C61 50.6(13)
C22 C23 Si9 C61 -135.3(16)
Si3 C23 Si9 C61 -57(3)
C24 C23 Si9 C63 -79.2(11)
C22 C23 Si9 C63 94.9(15)
Si3 C23 Si9 C63 173(4)
C24 C23 Si9 C62 170.1(8)
C22 C23 Si9 C62 -15.8(12)
Si3 C23 Si9 C62 62(3)
